data_7046019
loop_
_publ_author_name
'Dang, Li-Long'
'Lin, Yue-Jian'
'Jin, Guo-Xin'

_publ_section_title
;
 Controllable assembly of rectangular macrocycles bearing different
 numbers of unsaturated sites based on half-sandwich iridium fragments.
;
_journal_issue 18
_journal_name_full 'Dalton transactions (Cambridge, England : 2003)'
_journal_page_first 6378
_journal_page_last 6385
_journal_paper_doi 10.1039/c8dt00461g
_journal_volume 47
_journal_year 2018
_chemical_formula_sum 'C35 H51 Cl6 Ir3 N4'
_chemical_formula_weight 1317.09
_space_group_crystal_system triclinic
_space_group_IT_number 2
_space_group_name_Hall '-P 1'
_space_group_name_H-M_alt 'P -1'
_symmetry_space_group_name_Hall '-P 1'
_symmetry_space_group_name_H-M 'P -1'
_atom_sites_solution_hydrogens geom
_audit_creation_method SHELXL-2014/7
_audit_update_record
;
2018-03-21 deposited with the CCDC.
2018-04-11 downloaded from the CCDC.
;
_cell_angle_alpha 106.465(2)
_cell_angle_beta 111.0350(10)
_cell_angle_gamma 104.122(2)
_cell_formula_units_Z 2
_cell_length_a 11.7964(10)
_cell_length_b 14.234(2)
_cell_length_c 14.7093(12)
_cell_measurement_reflns_used 6873
_cell_measurement_temperature 203(2)
_cell_measurement_theta_max 26.76
_cell_measurement_theta_min 2.58
_cell_volume 2039.2(4)
_computing_cell_refinement 'Bruker SAINT'
_computing_data_collection 'Bruker APEX2'
_computing_data_reduction 'Bruker SAINT'
_computing_molecular_graphics 'Bruker SHELXTL'
_computing_publication_material 'Bruker SHELXTL'
_computing_structure_refinement 'SHELXL-2014/7 (Sheldrick, 2014)'
_computing_structure_solution 'SHELXS-97 (Sheldrick, 2008)'
_diffrn_ambient_temperature 203(2)
_diffrn_measured_fraction_theta_full 0.977
_diffrn_measured_fraction_theta_max 0.978
_diffrn_measurement_device_type 'Bruker APEX-II CCD'
_diffrn_measurement_method '\f and \w scans'
_diffrn_radiation_type MoK\a
_diffrn_radiation_wavelength 0.71073
_diffrn_reflns_av_R_equivalents 0.0256
_diffrn_reflns_av_unetI/netI 0.0462
_diffrn_reflns_Laue_measured_fraction_full 0.977
_diffrn_reflns_Laue_measured_fraction_max 0.978
_diffrn_reflns_limit_h_max 14
_diffrn_reflns_limit_h_min -13
_diffrn_reflns_limit_k_max 17
_diffrn_reflns_limit_k_min -17
_diffrn_reflns_limit_l_max 16
_diffrn_reflns_limit_l_min -18
_diffrn_reflns_number 13165
_diffrn_reflns_point_group_measured_fraction_full 0.977
_diffrn_reflns_point_group_measured_fraction_max 0.978
_diffrn_reflns_theta_full 25.242
_diffrn_reflns_theta_max 25.999
_diffrn_reflns_theta_min 1.617
_exptl_absorpt_coefficient_mu 10.189
_exptl_absorpt_correction_T_max 0.745
_exptl_absorpt_correction_T_min 0.402
_exptl_absorpt_correction_type multi-scan
_exptl_absorpt_process_details sadabs
_exptl_crystal_colour orange
_exptl_crystal_density_diffrn 2.145
_exptl_crystal_description block
_exptl_crystal_F_000 1244
_exptl_crystal_size_max 0.220
_exptl_crystal_size_mid 0.150
_exptl_crystal_size_min 0.130
_refine_diff_density_max 2.808
_refine_diff_density_min -2.172
_refine_diff_density_rms 0.503
_refine_ls_extinction_method none
_refine_ls_goodness_of_fit_ref 1.100
_refine_ls_hydrogen_treatment constr
_refine_ls_matrix_type full
_refine_ls_number_parameters 421
_refine_ls_number_reflns 7849
_refine_ls_number_restraints 108
_refine_ls_restrained_S_all 1.094
_refine_ls_R_factor_all 0.0567
_refine_ls_R_factor_gt 0.0431
_refine_ls_shift/su_max 0.002
_refine_ls_shift/su_mean 0.000
_refine_ls_structure_factor_coef Fsqd
_refine_ls_weighting_details 'w=1/[\s^2^(Fo^2^)+(0.1372P)^2^+28.2513P] where P=(Fo^2^+2Fc^2^)/3'
_refine_ls_weighting_scheme calc
_refine_ls_wR_factor_gt 0.1559
_refine_ls_wR_factor_ref 0.2022
_reflns_Friedel_coverage 0.000
_reflns_number_gt 6758
_reflns_number_total 7849
_reflns_threshold_expression 'I > 2\s(I)'
_cod_data_source_file c8dt00461g2.cif
_cod_data_source_block 4
_cod_depositor_comments 'Adding full bibliography for 7046019--7046024.cif.'
_cod_original_cell_volume 2039.1(4)
_cod_database_code 7046019
_shelx_shelxl_version_number 2014/7
_shelx_space_group_comment
; 
The symmetry employed for this shelxl refinement is uniquely defined 
by the following loop, which should always be used as a source of 
symmetry information in preference to the above space-group names. 
They are only intended as comments. 
;
_shelx_estimated_absorpt_t_min 0.213
_shelx_estimated_absorpt_t_max 0.351

loop_
_space_group_symop_operation_xyz
'x, y, z'
'-x, -y, -z'

loop_
_atom_site_label
_atom_site_type_symbol
_atom_site_fract_x
_atom_site_fract_y
_atom_site_fract_z
_atom_site_U_iso_or_equiv
_atom_site_adp_type
_atom_site_occupancy
_atom_site_site_symmetry_order
_atom_site_calc_flag
_atom_site_refinement_flags_posn
_atom_site_refinement_flags_adp
Ir1 Ir 0.74649(5) 0.67940(4) 0.24020(4) 0.01616(17) Uani 1 1 d . .
Ir2 Ir 1.21689(5) 0.82419(4) 0.76810(4) 0.01655(17) Uani 1 1 d . .
Ir3 Ir 0.72324(5) 0.80182(4) 0.60897(4) 0.01951(17) Uani 1 1 d . .
Cl1 Cl 0.5773(3) 0.5486(3) 0.2470(3) 0.0273(7) Uani 1 1 d . .
Cl2 Cl 0.8304(4) 0.5446(3) 0.1871(3) 0.0293(8) Uani 1 1 d . .
Cl3 Cl 1.3795(3) 0.9215(3) 0.7310(3) 0.0294(8) Uani 1 1 d . .
Cl4 Cl 1.2020(4) 0.9898(3) 0.8554(3) 0.0298(8) Uani 1 1 d . .
N1 N 0.8816(12) 0.7173(10) 0.4008(10) 0.026(3) Uani 1 1 d . .
N2 N 1.0778(11) 0.8021(8) 0.6141(9) 0.020(2) Uani 1 1 d . .
N3 N 0.7371(11) 0.7469(9) 0.4736(9) 0.021(2) Uani 1 1 d . U
H3 H 0.6689 0.7204 0.4112 0.025 Uiso 1 1 calc R U
N4 N 0.9152(11) 0.8288(9) 0.6643(9) 0.021(2) Uani 1 1 d . U
H4 H 0.9690 0.8607 0.7324 0.026 Uiso 1 1 calc R U
C1 C 0.8524(13) 0.7528(10) 0.4836(11) 0.020(3) Uani 1 1 d . .
C2 C 0.9578(12) 0.7963(9) 0.5929(10) 0.014(2) Uani 1 1 d . U
C3 C 1.1001(13) 0.7647(11) 0.5284(12) 0.025(3) Uani 1 1 d . .
H3A H 1.1839 0.7647 0.5405 0.030 Uiso 1 1 calc R U
C4 C 1.0047(13) 0.7276(11) 0.4263(10) 0.022(3) Uani 1 1 d . .
H4A H 1.0276 0.7081 0.3708 0.027 Uiso 1 1 calc R U
C5 C 0.6070(13) 0.7072(10) 0.1165(10) 0.019(3) Uani 1 1 d . U
C6 C 0.6403(12) 0.7825(10) 0.2189(10) 0.017(3) Uani 1 1 d . U
C7 C 0.7833(13) 0.8432(11) 0.2715(11) 0.024(3) Uani 1 1 d . .
C8 C 0.8358(14) 0.8035(10) 0.2023(11) 0.023(3) Uani 1 1 d . .
C9 C 0.7238(14) 0.7179(11) 0.1047(11) 0.024(3) Uani 1 1 d . .
C10 C 0.4698(17) 0.6303(12) 0.0351(13) 0.041(4) Uani 1 1 d . .
H10A H 0.4167 0.6169 0.0709 0.061 Uiso 1 1 calc R U
H10B H 0.4726 0.5641 -0.0041 0.061 Uiso 1 1 calc R U
H10C H 0.4315 0.6601 -0.0140 0.061 Uiso 1 1 calc R U
C11 C 0.5500(17) 0.8047(14) 0.2641(13) 0.036(4) Uani 1 1 d . .
H11A H 0.5328 0.8655 0.2547 0.054 Uiso 1 1 calc R U
H11B H 0.5908 0.8199 0.3396 0.054 Uiso 1 1 calc R U
H11C H 0.4677 0.7432 0.2274 0.054 Uiso 1 1 calc R U
C12 C 0.8579(18) 0.9389(13) 0.3757(13) 0.039(4) Uani 1 1 d . .
H12A H 0.8073 0.9390 0.4151 0.059 Uiso 1 1 calc R U
H12B H 0.8728 1.0027 0.3623 0.059 Uiso 1 1 calc R U
H12C H 0.9419 0.9371 0.4171 0.059 Uiso 1 1 calc R U
C13 C 0.9722(14) 0.8433(16) 0.2145(18) 0.049(5) Uani 1 1 d . .
H13A H 1.0260 0.9089 0.2782 0.074 Uiso 1 1 calc R U
H13B H 0.9693 0.8562 0.1525 0.074 Uiso 1 1 calc R U
H13C H 1.0100 0.7906 0.2206 0.074 Uiso 1 1 calc R U
C14 C 0.7359(18) 0.6573(14) 0.0075(12) 0.034(4) Uani 1 1 d . U
H14A H 0.8025 0.6283 0.0290 0.051 Uiso 1 1 calc R U
H14B H 0.7610 0.7051 -0.0239 0.051 Uiso 1 1 calc R U
H14C H 0.6520 0.5999 -0.0447 0.051 Uiso 1 1 calc R U
C15 C 1.3404(13) 0.7510(13) 0.8421(12) 0.025(3) Uani 1 1 d . U
C16 C 1.2892(15) 0.7941(12) 0.9108(11) 0.025(3) Uani 1 1 d . U
C17 C 1.1453(15) 0.7421(12) 0.8531(12) 0.029(3) Uani 1 1 d . .
C18 C 1.1141(15) 0.6679(11) 0.7516(12) 0.027(3) Uani 1 1 d . .
C19 C 1.2339(17) 0.6759(13) 0.7400(11) 0.032(3) Uani 1 1 d . U
C20 C 1.4866(16) 0.7789(16) 0.8742(17) 0.045(5) Uani 1 1 d . .
H20A H 1.5384 0.8350 0.9457 0.068 Uiso 1 1 calc R U
H20B H 1.5073 0.8028 0.8245 0.068 Uiso 1 1 calc R U
H20C H 1.5069 0.7166 0.8730 0.068 Uiso 1 1 calc R U
C21 C 1.3712(19) 0.8758(14) 1.0218(12) 0.039(4) Uani 1 1 d . .
H21A H 1.4538 0.9193 1.0287 0.059 Uiso 1 1 calc R U
H21B H 1.3889 0.8413 1.0706 0.059 Uiso 1 1 calc R U
H21C H 1.3248 0.9202 1.0388 0.059 Uiso 1 1 calc R U
C22 C 1.0567(18) 0.7611(17) 0.8958(17) 0.046(5) Uani 1 1 d . .
H22A H 0.9767 0.7551 0.8397 0.069 Uiso 1 1 calc R U
H22B H 1.0985 0.8319 0.9526 0.069 Uiso 1 1 calc R U
H22C H 1.0353 0.7092 0.9241 0.069 Uiso 1 1 calc R U
C23 C 0.9807(17) 0.5906(13) 0.6598(16) 0.043(4) Uani 1 1 d . .
H23A H 0.9715 0.5186 0.6514 0.065 Uiso 1 1 calc R U
H23B H 0.9734 0.5979 0.5945 0.065 Uiso 1 1 calc R U
H23C H 0.9119 0.6057 0.6747 0.065 Uiso 1 1 calc R U
C24 C 1.250(2) 0.6066(15) 0.6510(13) 0.045(5) Uani 1 1 d . U
H24A H 1.3183 0.6496 0.6406 0.067 Uiso 1 1 calc R U
H24B H 1.1679 0.5735 0.5857 0.067 Uiso 1 1 calc R U
H24C H 1.2757 0.5520 0.6694 0.067 Uiso 1 1 calc R U
C25 C 0.6950(13) 0.8521(12) 0.7487(12) 0.025(3) Uani 1 1 d . U
C26 C 0.6467(17) 0.9042(13) 0.6840(13) 0.033(4) Uani 1 1 d . U
C27 C 0.5423(13) 0.8259(13) 0.5812(13) 0.029(3) Uani 1 1 d . U
C28 C 0.5255(13) 0.7253(11) 0.5802(11) 0.024(3) Uani 1 1 d . U
C29 C 0.6210(14) 0.7397(11) 0.6870(11) 0.023(3) Uani 1 1 d . U
C30 C 0.8000(16) 0.9006(14) 0.8643(12) 0.035(4) Uani 1 1 d . U
H30A H 0.8726 0.9601 0.8755 0.052 Uiso 1 1 calc R U
H30B H 0.8318 0.8476 0.8802 0.052 Uiso 1 1 calc R U
H30C H 0.7628 0.9252 0.9109 0.052 Uiso 1 1 calc R U
C31 C 0.6887(18) 1.0202(14) 0.7167(18) 0.045(5) Uani 1 1 d . U
H31A H 0.6163 1.0409 0.7167 0.068 Uiso 1 1 calc R U
H31B H 0.7150 1.0394 0.6669 0.068 Uiso 1 1 calc R U
H31C H 0.7626 1.0564 0.7878 0.068 Uiso 1 1 calc R U
C32 C 0.4557(19) 0.8499(17) 0.4919(16) 0.047(5) Uani 1 1 d . U
H32A H 0.4033 0.7851 0.4272 0.071 Uiso 1 1 calc R U
H32B H 0.5111 0.9017 0.4789 0.071 Uiso 1 1 calc R U
H32C H 0.3979 0.8782 0.5131 0.071 Uiso 1 1 calc R U
C33 C 0.426(2) 0.6187(15) 0.4919(15) 0.050(5) Uani 1 1 d . .
H33A H 0.3384 0.6126 0.4815 0.075 Uiso 1 1 calc R U
H33B H 0.4453 0.5625 0.5113 0.075 Uiso 1 1 calc R U
H33C H 0.4316 0.6124 0.4263 0.075 Uiso 1 1 calc R U
C34 C 0.642(2) 0.6529(13) 0.7203(15) 0.041(4) Uani 1 1 d . .
H34A H 0.7284 0.6805 0.7806 0.062 Uiso 1 1 calc R U
H34B H 0.6355 0.5960 0.6613 0.062 Uiso 1 1 calc R U
H34C H 0.5752 0.6259 0.7406 0.062 Uiso 1 1 calc R U

loop_
_atom_site_aniso_label
_atom_site_aniso_U_11
_atom_site_aniso_U_22
_atom_site_aniso_U_33
_atom_site_aniso_U_23
_atom_site_aniso_U_13
_atom_site_aniso_U_12
Ir1 0.0174(3) 0.0167(3) 0.0105(3) 0.00491(19) 0.0042(2) 0.0046(2)
Ir2 0.0176(3) 0.0183(3) 0.0106(3) 0.0040(2) 0.0044(2) 0.0073(2)
Ir3 0.0207(3) 0.0234(3) 0.0183(3) 0.0076(2) 0.0123(2) 0.0105(2)
Cl1 0.0260(17) 0.0234(16) 0.0244(17) 0.0107(14) 0.0089(14) 0.0002(13)
Cl2 0.0326(18) 0.0246(17) 0.0237(17) 0.0043(14) 0.0072(14) 0.0153(15)
Cl3 0.0218(16) 0.0323(18) 0.0266(18) 0.0120(15) 0.0084(14) 0.0034(14)
Cl4 0.040(2) 0.0200(16) 0.0210(16) 0.0025(13) 0.0100(15) 0.0109(15)
N1 0.024(6) 0.026(6) 0.024(6) 0.017(5) 0.005(5) 0.003(5)
N2 0.024(6) 0.011(5) 0.012(5) 0.001(4) 0.002(4) 0.003(4)
N3 0.022(5) 0.030(6) 0.014(5) 0.007(4) 0.013(4) 0.008(5)
N4 0.021(5) 0.033(6) 0.012(5) 0.007(4) 0.012(4) 0.011(5)
C1 0.018(6) 0.013(6) 0.019(7) 0.008(5) -0.001(5) 0.004(5)
C2 0.021(5) 0.013(5) 0.014(5) 0.003(4) 0.011(4) 0.013(4)
C3 0.014(6) 0.026(7) 0.029(8) 0.011(6) 0.008(6) 0.003(5)
C4 0.025(7) 0.030(7) 0.012(6) 0.004(5) 0.013(5) 0.010(6)
C5 0.019(6) 0.021(6) 0.017(6) 0.008(5) 0.003(5) 0.013(5)
C6 0.017(4) 0.015(4) 0.018(4) 0.011(3) 0.001(3) 0.009(3)
C7 0.018(6) 0.022(7) 0.023(7) 0.008(6) 0.004(5) 0.000(5)
C8 0.033(8) 0.015(6) 0.020(7) 0.006(5) 0.014(6) 0.005(6)
C9 0.031(7) 0.024(7) 0.014(6) 0.012(5) 0.007(6) 0.009(6)
C10 0.039(9) 0.022(7) 0.032(9) 0.013(7) -0.002(7) -0.006(7)
C11 0.041(9) 0.038(9) 0.031(8) 0.016(7) 0.017(7) 0.016(7)
C12 0.039(9) 0.033(9) 0.024(8) 0.001(7) 0.006(7) 0.007(7)
C13 0.012(7) 0.056(11) 0.080(14) 0.053(11) 0.009(8) 0.003(7)
C14 0.052(10) 0.044(9) 0.017(7) 0.020(7) 0.017(7) 0.027(8)
C15 0.018(6) 0.042(8) 0.028(7) 0.026(6) 0.010(5) 0.022(6)
C16 0.035(7) 0.033(7) 0.013(6) 0.014(5) 0.009(5) 0.018(6)
C17 0.033(8) 0.034(8) 0.024(7) 0.015(6) 0.014(6) 0.015(7)
C18 0.037(8) 0.015(6) 0.029(8) 0.010(6) 0.013(7) 0.013(6)
C19 0.051(9) 0.040(8) 0.017(7) 0.009(6) 0.024(6) 0.028(7)
C20 0.022(8) 0.063(12) 0.064(12) 0.036(10) 0.017(8) 0.029(8)
C21 0.061(11) 0.036(9) 0.013(7) 0.007(6) 0.010(7) 0.020(8)
C22 0.040(10) 0.067(13) 0.063(12) 0.045(11) 0.030(9) 0.037(9)
C23 0.039(9) 0.029(8) 0.051(11) 0.019(8) 0.009(8) 0.011(7)
C24 0.071(12) 0.050(10) 0.020(8) 0.008(7) 0.017(8) 0.049(10)
C25 0.018(6) 0.033(7) 0.031(7) 0.009(6) 0.018(6) 0.014(5)
C26 0.049(9) 0.031(7) 0.032(8) 0.011(6) 0.033(7) 0.015(7)
C27 0.014(6) 0.041(8) 0.045(8) 0.024(7) 0.017(6) 0.019(6)
C28 0.017(6) 0.025(7) 0.022(7) 0.003(5) 0.008(5) 0.007(5)
C29 0.030(6) 0.026(6) 0.018(6) 0.003(4) 0.021(5) 0.011(5)
C30 0.038(8) 0.045(9) 0.019(7) 0.001(6) 0.017(6) 0.020(7)
C31 0.039(9) 0.037(9) 0.077(13) 0.030(9) 0.032(9) 0.027(8)
C32 0.041(9) 0.066(11) 0.056(10) 0.042(9) 0.017(7) 0.042(8)
C33 0.056(12) 0.041(10) 0.031(9) -0.008(8) 0.021(9) 0.010(9)
C34 0.083(14) 0.035(9) 0.047(10) 0.029(8) 0.052(10) 0.039(9)

loop_
_atom_type_symbol
_atom_type_description
_atom_type_scat_dispersion_real
_atom_type_scat_dispersion_imag
_atom_type_scat_source
C C 0.0033 0.0016 'International Tables Vol C Tables 4.2.6.8 and 6.1.1.4'
H H 0.0000 0.0000 'International Tables Vol C Tables 4.2.6.8 and 6.1.1.4'
N N 0.0061 0.0033 'International Tables Vol C Tables 4.2.6.8 and 6.1.1.4'
Cl Cl 0.1484 0.1585 'International Tables Vol C Tables 4.2.6.8 and 6.1.1.4'
Ir Ir -1.4442 7.9887 'International Tables Vol C Tables 4.2.6.8 and 6.1.1.4'

loop_
_geom_angle_atom_site_label_1
_geom_angle_atom_site_label_2
_geom_angle_atom_site_label_3
_geom_angle
N1 Ir1 C7 92.4(5)
N1 Ir1 C8 104.9(5)
C7 Ir1 C8 38.8(5)
N1 Ir1 C9 143.6(5)
C7 Ir1 C9 65.2(5)
C8 Ir1 C9 39.9(5)
N1 Ir1 C6 116.2(5)
C7 Ir1 C6 39.9(5)
C8 Ir1 C6 66.4(5)
C9 Ir1 C6 64.9(5)
N1 Ir1 C5 154.2(5)
C7 Ir1 C5 65.1(5)
C8 Ir1 C5 65.8(5)
C9 Ir1 C5 38.4(5)
C6 Ir1 C5 38.2(5)
N1 Ir1 Cl1 91.1(3)
C7 Ir1 Cl1 129.9(4)
C8 Ir1 Cl1 159.7(4)
C9 Ir1 Cl1 125.3(4)
C6 Ir1 Cl1 95.5(4)
C5 Ir1 Cl1 94.4(4)
N1 Ir1 Cl2 86.4(4)
C7 Ir1 Cl2 140.8(4)
C8 Ir1 Cl2 104.0(4)
C9 Ir1 Cl2 93.8(4)
C6 Ir1 Cl2 156.7(4)
C5 Ir1 Cl2 118.7(4)
Cl1 Ir1 Cl2 89.22(13)
C19 Ir2 N2 103.2(5)
C19 Ir2 C15 39.3(6)
N2 Ir2 C15 140.8(5)
C19 Ir2 C18 40.2(6)
N2 Ir2 C18 94.0(5)
C15 Ir2 C18 64.7(6)
C19 Ir2 C16 66.2(5)
N2 Ir2 C16 156.9(5)
C15 Ir2 C16 38.4(6)
C18 Ir2 C16 64.4(6)
C19 Ir2 C17 66.9(6)
N2 Ir2 C17 118.1(5)
C15 Ir2 C17 65.4(6)
C18 Ir2 C17 38.1(6)
C16 Ir2 C17 39.4(6)
C19 Ir2 Cl3 104.1(5)
N2 Ir2 Cl3 85.2(3)
C15 Ir2 Cl3 93.3(4)
C18 Ir2 Cl3 143.1(4)
C16 Ir2 Cl3 116.8(4)
C17 Ir2 Cl3 156.0(4)
C19 Ir2 Cl4 160.6(4)
N2 Ir2 Cl4 92.1(3)
C15 Ir2 Cl4 127.1(4)
C18 Ir2 Cl4 128.1(4)
C16 Ir2 Cl4 95.2(4)
C17 Ir2 Cl4 95.5(4)
Cl3 Ir2 Cl4 88.77(13)
N4 Ir3 N3 78.0(5)
N4 Ir3 C28 155.3(5)
N3 Ir3 C28 109.6(5)
N4 Ir3 C26 123.9(6)
N3 Ir3 C26 141.3(6)
C28 Ir3 C26 65.0(6)
N4 Ir3 C29 118.3(5)
N3 Ir3 C29 137.3(5)
C28 Ir3 C29 40.6(6)
C26 Ir3 C29 64.9(6)
N4 Ir3 C25 105.3(5)
N3 Ir3 C25 176.0(5)
C28 Ir3 C25 66.5(5)
C26 Ir3 C25 38.5(6)
C29 Ir3 C25 39.1(5)
N4 Ir3 C27 161.7(6)
N3 Ir3 C27 112.1(6)
C28 Ir3 C27 37.7(6)
C26 Ir3 C27 39.2(6)
C29 Ir3 C27 65.3(6)
C25 Ir3 C27 65.5(6)
C4 N1 C1 117.1(12)
C4 N1 Ir1 120.5(10)
C1 N1 Ir1 121.1(9)
C2 N2 C3 116.6(11)
C2 N2 Ir2 122.2(9)
C3 N2 Ir2 118.9(9)
C1 N3 Ir3 116.7(9)
C2 N4 Ir3 117.7(9)
N3 C1 N1 125.5(12)
N3 C1 C2 116.2(12)
N1 C1 C2 118.2(12)
N2 C2 N4 126.3(12)
N2 C2 C1 122.3(11)
N4 C2 C1 111.3(11)
C4 C3 N2 122.0(13)
N1 C4 C3 123.7(13)
C6 C5 C9 109.1(11)
C6 C5 C10 124.5(14)
C9 C5 C10 126.5(14)
C6 C5 Ir1 70.4(7)
C9 C5 Ir1 69.9(7)
C10 C5 Ir1 126.2(10)
C5 C6 C7 106.8(12)
C5 C6 C11 128.2(12)
C7 C6 C11 124.8(13)
C5 C6 Ir1 71.4(7)
C7 C6 Ir1 69.1(7)
C11 C6 Ir1 128.1(10)
C8 C7 C6 109.1(12)
C8 C7 C12 125.8(13)
C6 C7 C12 124.7(14)
C8 C7 Ir1 70.8(8)
C6 C7 Ir1 70.9(7)
C12 C7 Ir1 129.6(11)
C7 C8 C9 106.3(12)
C7 C8 C13 130.0(15)
C9 C8 C13 123.4(15)
C7 C8 Ir1 70.4(8)
C9 C8 Ir1 70.4(7)
C13 C8 Ir1 128.8(11)
C5 C9 C8 108.7(12)
C5 C9 C14 127.9(13)
C8 C9 C14 123.4(14)
C5 C9 Ir1 71.7(7)
C8 C9 Ir1 69.7(7)
C14 C9 Ir1 126.7(10)
C16 C15 C19 109.7(12)
C16 C15 C20 124.7(15)
C19 C15 C20 125.6(15)
C16 C15 Ir2 71.5(8)
C19 C15 Ir2 68.6(8)
C20 C15 Ir2 127.6(11)
C15 C16 C17 108.1(13)
C15 C16 C21 124.4(15)
C17 C16 C21 127.5(15)
C15 C16 Ir2 70.1(7)
C17 C16 Ir2 70.5(8)
C21 C16 Ir2 126.0(11)
C18 C17 C22 128.2(16)
C18 C17 C16 106.2(13)
C22 C17 C16 125.5(15)
C18 C17 Ir2 70.0(8)
C22 C17 Ir2 126.9(12)
C16 C17 Ir2 70.1(8)
C17 C18 C19 110.4(13)
C17 C18 C23 129.4(15)
C19 C18 C23 120.2(14)
C17 C18 Ir2 71.8(8)
C19 C18 Ir2 68.2(9)
C23 C18 Ir2 124.6(11)
C15 C19 C18 105.3(12)
C15 C19 C24 124.5(15)
C18 C19 C24 129.1(16)
C15 C19 Ir2 72.1(8)
C18 C19 Ir2 71.7(8)
C24 C19 Ir2 129.9(12)
C26 C25 C29 107.6(13)
C26 C25 C30 128.6(15)
C29 C25 C30 123.7(14)
C26 C25 Ir3 70.6(8)
C29 C25 Ir3 70.3(7)
C30 C25 Ir3 126.8(9)
C25 C26 C27 109.1(14)
C25 C26 C31 126.3(16)
C27 C26 C31 124.5(16)
C25 C26 Ir3 71.0(9)
C27 C26 Ir3 70.8(8)
C31 C26 Ir3 127.3(12)
C28 C27 C26 108.8(13)
C28 C27 C32 125.5(15)
C26 C27 C32 125.4(15)
C28 C27 Ir3 70.7(8)
C26 C27 Ir3 70.0(8)
C32 C27 Ir3 129.7(12)
C27 C28 C29 107.5(12)
C27 C28 C33 128.5(15)
C29 C28 C33 124.0(15)
C27 C28 Ir3 71.6(8)
C29 C28 Ir3 69.8(7)
C33 C28 Ir3 126.1(11)
C25 C29 C28 107.1(13)
C25 C29 C34 126.8(14)
C28 C29 C34 126.0(14)
C25 C29 Ir3 70.6(8)
C28 C29 Ir3 69.6(8)
C34 C29 Ir3 121.7(10)

loop_
_geom_bond_atom_site_label_1
_geom_bond_atom_site_label_2
_geom_bond_distance
Ir1 N1 2.137(12)
Ir1 C7 2.142(14)
Ir1 C8 2.148(13)
Ir1 C9 2.157(13)
Ir1 C6 2.167(12)
Ir1 C5 2.180(12)
Ir1 Cl1 2.428(3)
Ir1 Cl2 2.430(3)
Ir2 C19 2.107(16)
Ir2 N2 2.144(11)
Ir2 C15 2.154(13)
Ir2 C18 2.155(14)
Ir2 C16 2.172(13)
Ir2 C17 2.178(15)
Ir2 Cl3 2.404(4)
Ir2 Cl4 2.426(3)
Ir3 N4 2.004(11)
Ir3 N3 2.005(10)
Ir3 C28 2.144(14)
Ir3 C26 2.146(15)
Ir3 C29 2.146(13)
Ir3 C25 2.150(14)
Ir3 C27 2.156(13)
N1 C4 1.321(19)
N1 C1 1.38(2)
N2 C2 1.311(17)
N2 C3 1.366(19)
N3 C1 1.293(18)
N4 C2 1.336(16)
C1 C2 1.463(17)
C3 C4 1.36(2)
C5 C6 1.423(19)
C5 C9 1.43(2)
C5 C10 1.501(19)
C6 C7 1.471(18)
C6 C11 1.49(2)
C7 C8 1.43(2)
C7 C12 1.50(2)
C8 C9 1.467(19)
C8 C13 1.49(2)
C9 C14 1.52(2)
C15 C16 1.42(2)
C15 C19 1.43(2)
C15 C20 1.53(2)
C16 C17 1.47(2)
C16 C21 1.48(2)
C17 C18 1.42(2)
C17 C22 1.44(2)
C18 C19 1.46(2)
C18 C23 1.52(2)
C19 C24 1.507(19)
C25 C26 1.41(2)
C25 C29 1.44(2)
C25 C30 1.52(2)
C26 C27 1.44(2)
C26 C31 1.48(2)
C27 C28 1.39(2)
C27 C32 1.53(2)
C28 C29 1.49(2)
C28 C33 1.51(2)
C29 C34 1.49(2)

loop_
_geom_torsion_atom_site_label_1
_geom_torsion_atom_site_label_2
_geom_torsion_atom_site_label_3
_geom_torsion_atom_site_label_4
_geom_torsion
Ir3 N3 C1 N1 178.4(10)
Ir3 N3 C1 C2 1.6(15)
C4 N1 C1 N3 -178.3(13)
Ir1 N1 C1 N3 14.7(18)
C4 N1 C1 C2 -1.6(18)
Ir1 N1 C1 C2 -168.6(9)
C3 N2 C2 N4 -179.4(13)
Ir2 N2 C2 N4 18.2(18)
C3 N2 C2 C1 -0.4(18)
Ir2 N2 C2 C1 -162.7(9)
Ir3 N4 C2 N2 -176.3(10)
Ir3 N4 C2 C1 4.5(14)
N3 C1 C2 N2 176.8(12)
N1 C1 C2 N2 -0.2(18)
N3 C1 C2 N4 -4.0(17)
N1 C1 C2 N4 179.0(11)
C2 N2 C3 C4 3(2)
Ir2 N2 C3 C4 165.7(11)
C1 N1 C4 C3 4(2)
Ir1 N1 C4 C3 171.2(11)
N2 C3 C4 N1 -5(2)
C9 C5 C6 C7 0.9(14)
C10 C5 C6 C7 -178.6(13)
Ir1 C5 C6 C7 60.4(9)
C9 C5 C6 C11 176.2(13)
C10 C5 C6 C11 -3(2)
Ir1 C5 C6 C11 -124.3(14)
C9 C5 C6 Ir1 -59.4(9)
C10 C5 C6 Ir1 121.0(13)
C5 C6 C7 C8 -1.1(15)
C11 C6 C7 C8 -176.6(13)
Ir1 C6 C7 C8 60.8(10)
C5 C6 C7 C12 172.7(14)
C11 C6 C7 C12 -3(2)
Ir1 C6 C7 C12 -125.5(15)
C5 C6 C7 Ir1 -61.8(9)
C11 C6 C7 Ir1 122.6(13)
C6 C7 C8 C9 0.8(15)
C12 C7 C8 C9 -172.9(14)
Ir1 C7 C8 C9 61.6(9)
C6 C7 C8 C13 174.4(14)
C12 C7 C8 C13 1(3)
Ir1 C7 C8 C13 -124.7(16)
C6 C7 C8 Ir1 -60.9(9)
C12 C7 C8 Ir1 125.5(16)
C6 C5 C9 C8 -0.5(15)
C10 C5 C9 C8 179.1(13)
Ir1 C5 C9 C8 -60.2(9)
C6 C5 C9 C14 -177.6(13)
C10 C5 C9 C14 2(2)
Ir1 C5 C9 C14 122.7(14)
C6 C5 C9 Ir1 59.7(9)
C10 C5 C9 Ir1 -120.7(14)
C7 C8 C9 C5 -0.2(15)
C13 C8 C9 C5 -174.4(13)
Ir1 C8 C9 C5 61.4(9)
C7 C8 C9 C14 177.1(13)
C13 C8 C9 C14 3(2)
Ir1 C8 C9 C14 -121.3(13)
C7 C8 C9 Ir1 -61.6(9)
C13 C8 C9 Ir1 124.2(14)
C19 C15 C16 C17 2.5(16)
C20 C15 C16 C17 -176.0(14)
Ir2 C15 C16 C17 60.6(10)
C19 C15 C16 C21 -178.7(14)
C20 C15 C16 C21 3(2)
Ir2 C15 C16 C21 -120.6(15)
C19 C15 C16 Ir2 -58.1(10)
C20 C15 C16 Ir2 123.4(15)
C15 C16 C17 C18 0.8(16)
C21 C16 C17 C18 -178.0(14)
Ir2 C16 C17 C18 61.1(10)
C15 C16 C17 C22 178.0(15)
C21 C16 C17 C22 -1(3)
Ir2 C16 C17 C22 -121.7(16)
C15 C16 C17 Ir2 -60.3(10)
C21 C16 C17 Ir2 121.0(16)
C22 C17 C18 C19 179.1(16)
C16 C17 C18 C19 -3.8(17)
Ir2 C17 C18 C19 57.4(10)
C22 C17 C18 C23 2(3)
C16 C17 C18 C23 178.7(14)
Ir2 C17 C18 C23 -120.2(16)
C22 C17 C18 Ir2 121.8(17)
C16 C17 C18 Ir2 -61.1(10)
C16 C15 C19 C18 -4.7(16)
C20 C15 C19 C18 173.9(14)
Ir2 C15 C19 C18 -64.5(10)
C16 C15 C19 C24 -173.6(15)
C20 C15 C19 C24 5(3)
Ir2 C15 C19 C24 126.6(17)
C16 C15 C19 Ir2 59.8(10)
C20 C15 C19 Ir2 -121.7(15)
C17 C18 C19 C15 5.2(17)
C23 C18 C19 C15 -176.9(13)
Ir2 C18 C19 C15 64.8(10)
C17 C18 C19 C24 173.5(16)
C23 C18 C19 C24 -9(2)
Ir2 C18 C19 C24 -127.0(17)
C17 C18 C19 Ir2 -59.5(10)
C23 C18 C19 Ir2 118.3(13)
C29 C25 C26 C27 0.0(16)
C30 C25 C26 C27 -177.1(13)
Ir3 C25 C26 C27 60.8(10)
C29 C25 C26 C31 176.4(15)
C30 C25 C26 C31 -1(3)
Ir3 C25 C26 C31 -122.8(17)
C29 C25 C26 Ir3 -60.8(9)
C30 C25 C26 Ir3 122.1(14)
C25 C26 C27 C28 -0.7(17)
C31 C26 C27 C28 -177.1(15)
Ir3 C26 C27 C28 60.2(10)
C25 C26 C27 C32 174.0(15)
C31 C26 C27 C32 -2(3)
Ir3 C26 C27 C32 -125.1(16)
C25 C26 C27 Ir3 -60.9(10)
C31 C26 C27 Ir3 122.6(16)
C26 C27 C28 C29 1.0(16)
C32 C27 C28 C29 -173.6(14)
Ir3 C27 C28 C29 60.9(9)
C26 C27 C28 C33 178.2(15)
C32 C27 C28 C33 4(3)
Ir3 C27 C28 C33 -121.9(17)
C26 C27 C28 Ir3 -59.8(10)
C32 C27 C28 Ir3 125.5(16)
C26 C25 C29 C28 0.7(15)
C30 C25 C29 C28 177.9(12)
Ir3 C25 C29 C28 -60.4(9)
C26 C25 C29 C34 176.6(14)
C30 C25 C29 C34 -6(2)
Ir3 C25 C29 C34 115.6(14)
C26 C25 C29 Ir3 61.1(10)
C30 C25 C29 Ir3 -121.7(13)
C27 C28 C29 C25 -1.1(15)
C33 C28 C29 C25 -178.4(14)
Ir3 C28 C29 C25 61.0(9)
C27 C28 C29 C34 -177.1(14)
C33 C28 C29 C34 6(2)
Ir3 C28 C29 C34 -115.0(14)
C27 C28 C29 Ir3 -62.1(10)
C33 C28 C29 Ir3 120.6(15)
